data_7042126
loop_
_publ_author_name
'Lei, Xiao-Wu'
'Yue, Cheng-Yang'
'Wang, Sai'
'Gao, Hui'
'Wang, Wei'
'Wang, Ning'
'Yin, Yun-Dong'

_publ_section_title
;
 Di-pyridyl organic cation directed hybrid cuprous halogenides: syntheses,
 crystal structures and photochromism and photocatalysis.
;
_journal_issue 13
_journal_name_full 'Dalton transactions (Cambridge, England : 2003)'
_journal_page_first 4209
_journal_page_last 4217
_journal_paper_doi 10.1039/c7dt00262a
_journal_volume 46
_journal_year 2017
_chemical_formula_moiety C26N4H32Cu11I15
_chemical_formula_sum 'C26 H32 Cu11 I15 N4'
_chemical_formula_weight 3003.00
_chemical_name_systematic
; 
 ? 
;
_space_group_IT_number 41
_symmetry_cell_setting orthorhombic
_symmetry_space_group_name_Hall 'A 2 -2ab'
_symmetry_space_group_name_H-M 'A e a 2'
_atom_sites_solution_hydrogens geom
_atom_sites_solution_primary direct
_atom_sites_solution_secondary difmap
_audit_creation_method SHELXL-97
_audit_update_record
;
2017-01-18 deposited with the CCDC.
2017-02-20 downloaded from the CCDC.
;
_cell_angle_alpha 90.00
_cell_angle_beta 90.00
_cell_angle_gamma 90.00
_cell_formula_units_Z 4
_cell_length_a 20.623(3)
_cell_length_b 25.633(3)
_cell_length_c 10.6807(13)
_cell_measurement_reflns_used 9954
_cell_measurement_temperature 293(2)
_cell_measurement_theta_max 27.12
_cell_measurement_theta_min 2.29
_cell_volume 5646.1(13)
_computing_cell_refinement 'Bruker SAINT'
_computing_data_collection 'Bruker APEX2'
_computing_data_reduction 'Bruker SAINT'
_computing_molecular_graphics 'Bruker SHELXTL'
_computing_publication_material 'Bruker SHELXTL'
_computing_structure_refinement 'SHELXL-97 (Sheldrick, 2008)'
_computing_structure_solution 'SHELXS-97 (Sheldrick, 2008)'
_diffrn_ambient_temperature 296(2)
_diffrn_measured_fraction_theta_full 0.998
_diffrn_measured_fraction_theta_max 0.998
_diffrn_measurement_device_type 'Bruker APEX-II CCD'
_diffrn_measurement_method 'phi and omega scans'
_diffrn_radiation_monochromator graphite
_diffrn_radiation_source 'fine-focus sealed tube'
_diffrn_radiation_type MoK\a
_diffrn_radiation_wavelength 0.71073
_diffrn_reflns_av_R_equivalents 0.0364
_diffrn_reflns_av_sigmaI/netI 0.0280
_diffrn_reflns_limit_h_max 26
_diffrn_reflns_limit_h_min -26
_diffrn_reflns_limit_k_max 33
_diffrn_reflns_limit_k_min -33
_diffrn_reflns_limit_l_max 13
_diffrn_reflns_limit_l_min -13
_diffrn_reflns_number 32123
_diffrn_reflns_theta_full 27.57
_diffrn_reflns_theta_max 27.57
_diffrn_reflns_theta_min 1.87
_exptl_absorpt_coefficient_mu 12.279
_exptl_absorpt_correction_T_max 0.4045
_exptl_absorpt_correction_T_min 0.3204
_exptl_absorpt_correction_type multi-scan
_exptl_absorpt_process_details 'SADABS; Bruker, 2000'
_exptl_crystal_colour 'dark red '
_exptl_crystal_density_diffrn 3.533
_exptl_crystal_density_method 'not measured'
_exptl_crystal_description block
_exptl_crystal_F_000 5320
_exptl_crystal_size_max 0.12
_exptl_crystal_size_mid 0.10
_exptl_crystal_size_min 0.09
_refine_diff_density_max 1.549
_refine_diff_density_min -1.147
_refine_diff_density_rms 0.161
_refine_ls_abs_structure_details 'Flack H D (1983), Acta Cryst. A39, 876-881'
_refine_ls_abs_structure_Flack 0.05(3)
_refine_ls_extinction_coef 0
_refine_ls_extinction_method SHELXL
_refine_ls_goodness_of_fit_ref 1.036
_refine_ls_hydrogen_treatment mixed
_refine_ls_matrix_type full
_refine_ls_number_parameters 268
_refine_ls_number_reflns 6475
_refine_ls_number_restraints 1
_refine_ls_restrained_S_all 1.036
_refine_ls_R_factor_all 0.0275
_refine_ls_R_factor_gt 0.0243
_refine_ls_shift/su_max 0.003
_refine_ls_shift/su_mean 0.000
_refine_ls_structure_factor_coef Fsqd
_refine_ls_weighting_details 'calc w=1/[\s^2^(Fo^2^)+(0.0224P)^2^+19.5804P] where P=(Fo^2^+2Fc^2^)/3'
_refine_ls_weighting_scheme calc
_refine_ls_wR_factor_gt 0.0524
_refine_ls_wR_factor_ref 0.0536
_reflns_number_gt 6077
_reflns_number_total 6475
_reflns_threshold_expression >2sigma(I)
_cod_data_source_file c7dt00262a2.cif
_cod_data_source_block C26N4H32Cu11I15
_cod_depositor_comments 'Adding full bibliography for 7042123--7042127.cif.'
_cod_original_cell_volume 5646.2(12)
_cod_original_sg_symbol_H-M Aba2
_cod_database_code 7042126

loop_
_symmetry_equiv_pos_as_xyz
'x, y, z'
'-x, -y, z'
'x+1/2, -y+1/2, z'
'-x+1/2, y+1/2, z'
'x, y+1/2, z+1/2'
'-x, -y+1/2, z+1/2'
'x+1/2, -y+1, z+1/2'
'-x+1/2, y+1, z+1/2'

loop_
_atom_site_label
_atom_site_type_symbol
_atom_site_fract_x
_atom_site_fract_y
_atom_site_fract_z
_atom_site_U_iso_or_equiv
_atom_site_adp_type
_atom_site_occupancy
_atom_site_symmetry_multiplicity
_atom_site_calc_flag
_atom_site_refinement_flags
Cu6A Cu 0.04304(8) 0.07590(9) 2.05744(19) 0.0690(7) Uani 0.676(5) 1 d P
Cu6B Cu 0.04230(16) 0.11459(19) 1.9873(5) 0.078(2) Uani 0.324(5) 1 d P
Cu5 Cu 0.03837(14) 0.01017(10) 1.9837(3) 0.0809(8) Uani 0.50 1 d P
Cu4 Cu -0.02476(5) 0.17446(4) 1.79372(9) 0.0463(2) Uani 1 1 d .
Cu3 Cu 0.01519(5) 0.22913(4) 1.99868(9) 0.0466(2) Uani 1 1 d .
Cu2 Cu -0.10721(5) 0.24820(4) 1.69008(9) 0.0509(2) Uani 1 1 d .
Cu1 Cu 0.13538(6) 0.16408(4) 2.01790(11) 0.0629(3) Uani 1 1 d .
I8 I 0.09622(2) 0.207423(16) 1.80835(4) 0.03215(9) Uani 1 1 d .
I7 I -0.10990(2) 0.225590(16) 1.93592(4) 0.03209(9) Uani 1 1 d .
I6 I 0.028747(19) 0.164405(15) 2.19366(4) 0.03179(9) Uani 1 1 d .
I5 I -0.05245(2) 0.174843(16) 1.55239(4) 0.03682(10) Uani 1 1 d .
I4 I 0.15944(2) 0.064086(17) 1.97591(5) 0.04097(11) Uani 1 1 d .
I3 I 0.0000 0.0000 2.21455(6) 0.04097(14) Uani 1 2 d S
I2 I -0.04221(3) 0.075335(17) 1.86116(5) 0.04514(12) Uani 1 1 d .
I1 I -0.22260(2) 0.27999(2) 1.62911(5) 0.04772(12) Uani 1 1 d .
N1 N 0.1701(3) 0.1350(2) 1.4072(6) 0.0506(16) Uani 1 1 d .
H1 H 0.1839 0.1648 1.3818 0.061 Uiso 1 1 calc .
C8 C 0.2529(3) -0.0787(2) 1.7037(7) 0.0383(14) Uani 1 1 d .
C13 C 0.2059(3) -0.0366(3) 1.6731(7) 0.0424(16) Uani 1 1 d .
H13A H 0.2293 -0.0046 1.6555 0.051 Uiso 1 1 calc R
H13B H 0.1780 -0.0304 1.7447 0.051 Uiso 1 1 calc R
C12 C 0.1647(4) -0.0511(3) 1.5603(9) 0.055(2) Uani 1 1 d .
H12A H 0.1469 -0.0858 1.5727 0.066 Uiso 1 1 calc R
H12B H 0.1920 -0.0521 1.4864 0.066 Uiso 1 1 calc R
C3 C 0.1303(3) 0.0390(3) 1.4907(7) 0.0389(15) Uani 1 1 d .
C9 C 0.2361(4) -0.1204(3) 1.7824(8) 0.052(2) Uani 1 1 d .
H9 H 0.1952 -0.1218 1.8186 0.062 Uiso 1 1 calc .
C10 C 0.2805(5) -0.1592(3) 1.8058(9) 0.060(2) Uani 1 1 d .
H10 H 0.2697 -0.1871 1.8572 0.072 Uiso 1 1 calc .
C7 C 0.3148(4) -0.0781(3) 1.6543(9) 0.051(2) Uani 1 1 d .
H7 H 0.3276 -0.0508 1.6024 0.062 Uiso 1 1 calc .
C4 C 0.1581(4) 0.0457(3) 1.3752(7) 0.0444(17) Uani 1 1 d .
H4 H 0.1634 0.0169 1.3233 0.053 Uiso 1 1 calc .
N2 N 0.3405(4) -0.1561(3) 1.7527(8) 0.064(2) Uani 1 1 d .
H2 H 0.3680 -0.1806 1.7670 0.077 Uiso 1 1 calc .
C5 C 0.1782(4) 0.0935(3) 1.3342(7) 0.0482(18) Uani 1 1 d .
H5 H 0.1974 0.0970 1.2558 0.058 Uiso 1 1 calc .
C11 C 0.1089(4) -0.0127(3) 1.5381(10) 0.061(2) Uani 1 1 d .
H11A H 0.0789 -0.0279 1.4782 0.073 Uiso 1 1 calc R
H11B H 0.0856 -0.0077 1.6161 0.073 Uiso 1 1 calc R
C2 C 0.1230(5) 0.0844(4) 1.5628(8) 0.061(2) Uani 1 1 d .
H2A H 0.1051 0.0824 1.6426 0.073 Uiso 1 1 calc .
C6 C 0.3576(4) -0.1174(4) 1.6813(10) 0.067(3) Uani 1 1 d .
H6 H 0.3993 -0.1165 1.6482 0.080 Uiso 1 1 calc .
C1 C 0.1421(5) 0.1316(3) 1.5159(9) 0.066(3) Uani 1 1 d .
H1A H 0.1350 0.1618 1.5624 0.079 Uiso 1 1 calc .

loop_
_atom_site_aniso_label
_atom_site_aniso_U_11
_atom_site_aniso_U_22
_atom_site_aniso_U_33
_atom_site_aniso_U_23
_atom_site_aniso_U_13
_atom_site_aniso_U_12
Cu6A 0.0484(10) 0.0881(16) 0.0705(12) 0.0198(11) -0.0020(8) -0.0081(9)
Cu6B 0.0427(19) 0.083(4) 0.107(4) -0.062(3) -0.0155(19) -0.0025(18)
Cu5 0.105(2) 0.0562(15) 0.0813(17) 0.0146(13) -0.0049(15) 0.0095(14)
Cu4 0.0478(5) 0.0514(6) 0.0396(5) -0.0028(4) -0.0022(4) 0.0011(4)
Cu3 0.0489(6) 0.0447(5) 0.0463(5) -0.0050(4) 0.0010(4) -0.0081(4)
Cu2 0.0436(5) 0.0590(6) 0.0500(5) 0.0021(5) -0.0037(4) 0.0061(4)
Cu1 0.0766(8) 0.0487(6) 0.0634(7) 0.0009(5) -0.0246(6) 0.0002(5)
I8 0.0337(2) 0.0340(2) 0.02884(18) -0.00054(16) 0.00384(17) -0.00206(16)
I7 0.0326(2) 0.0307(2) 0.03296(19) 0.00150(16) 0.00329(17) 0.00335(16)
I6 0.02968(19) 0.0312(2) 0.0345(2) -0.00029(16) -0.00066(17) -0.00524(16)
I5 0.0513(3) 0.0291(2) 0.03011(19) 0.00162(16) -0.00418(19) -0.00735(18)
I4 0.0372(2) 0.0346(2) 0.0511(3) -0.00153(19) 0.0058(2) 0.00475(18)
I3 0.0474(4) 0.0413(3) 0.0343(3) 0.000 0.000 -0.0074(3)
I2 0.0530(3) 0.0287(2) 0.0537(3) 0.0049(2) -0.0210(2) -0.00089(19)
I1 0.0284(2) 0.0589(3) 0.0559(3) 0.0162(2) -0.0033(2) -0.0058(2)
N1 0.061(4) 0.035(3) 0.055(4) 0.007(3) -0.014(3) -0.001(3)
C8 0.035(3) 0.034(3) 0.045(4) -0.002(3) -0.002(3) 0.005(3)
C13 0.036(4) 0.037(4) 0.055(4) 0.001(3) 0.001(3) 0.005(3)
C12 0.054(5) 0.034(4) 0.076(6) 0.003(4) -0.012(4) -0.014(3)
C3 0.027(3) 0.041(4) 0.048(4) 0.009(3) -0.010(3) 0.009(3)
C9 0.047(4) 0.047(5) 0.061(5) 0.010(4) -0.002(4) -0.001(4)
C10 0.081(6) 0.034(4) 0.066(5) 0.005(4) -0.002(5) -0.004(4)
C7 0.033(4) 0.040(4) 0.081(6) 0.005(4) 0.010(4) 0.007(3)
C4 0.049(4) 0.039(4) 0.045(4) -0.011(3) -0.008(3) 0.010(3)
N2 0.066(5) 0.046(4) 0.081(5) -0.008(4) -0.017(4) 0.027(4)
C5 0.056(5) 0.050(4) 0.039(4) -0.002(3) -0.008(3) 0.002(4)
C11 0.040(4) 0.051(5) 0.091(7) 0.018(5) -0.014(4) -0.005(4)
C2 0.072(6) 0.069(6) 0.041(4) 0.000(4) 0.009(4) 0.010(5)
C6 0.043(5) 0.064(6) 0.094(7) 0.009(5) 0.003(5) 0.020(4)
C1 0.105(8) 0.035(4) 0.057(5) -0.005(4) 0.004(5) 0.011(5)

loop_
_atom_type_symbol
_atom_type_description
_atom_type_scat_dispersion_real
_atom_type_scat_dispersion_imag
_atom_type_scat_source
C C 0.0033 0.0016 'International Tables Vol C Tables 4.2.6.8 and 6.1.1.4'
H H 0.0000 0.0000 'International Tables Vol C Tables 4.2.6.8 and 6.1.1.4'
N N 0.0061 0.0033 'International Tables Vol C Tables 4.2.6.8 and 6.1.1.4'
Cu Cu 0.3201 1.2651 'International Tables Vol C Tables 4.2.6.8 and 6.1.1.4'
I I -0.4742 1.8119 'International Tables Vol C Tables 4.2.6.8 and 6.1.1.4'

loop_
_geom_angle_atom_site_label_1
_geom_angle_atom_site_label_2
_geom_angle_atom_site_label_3
_geom_angle
_geom_angle_site_symmetry_1
_geom_angle_site_symmetry_3
Cu6B Cu6A Cu5 117.8(2) . .
Cu6B Cu6A I4 84.34(19) . .
Cu5 Cu6A I4 78.38(12) . .
Cu6B Cu6A I6 69.8(2) . .
Cu5 Cu6A I6 168.05(13) . .
I4 Cu6A I6 112.44(7) . .
Cu6B Cu6A I3 159.9(2) . .
Cu5 Cu6A I3 66.20(11) . .
I4 Cu6A I3 115.44(8) . .
I6 Cu6A I3 103.42(7) . .
Cu6B Cu6A I2 62.26(17) . .
Cu5 Cu6A I2 68.78(10) . .
I4 Cu6A I2 109.86(7) . .
I6 Cu6A I2 110.23(8) . .
I3 Cu6A I2 105.03(6) . .
Cu6B Cu6A Cu5 116.0(2) . 2
Cu5 Cu6A Cu5 33.05(14) . 2
I4 Cu6A Cu5 111.17(10) . 2
I6 Cu6A Cu5 136.37(9) . 2
I3 Cu6A Cu5 55.28(7) . 2
I2 Cu6A Cu5 54.01(7) . 2
Cu6B Cu6A Cu1 47.04(17) . .
Cu5 Cu6A Cu1 131.16(13) . .
I4 Cu6A Cu1 56.35(4) . .
I6 Cu6A Cu1 60.77(5) . .
I3 Cu6A Cu1 146.87(8) . .
I2 Cu6A Cu1 107.79(7) . .
Cu5 Cu6A Cu1 155.85(10) 2 .
Cu6A Cu6B Cu1 109.9(3) . .
Cu6A Cu6B I2 90.7(2) . .
Cu1 Cu6B I2 154.1(3) . .
Cu6A Cu6B I6 83.1(3) . .
Cu1 Cu6B I6 72.37(9) . .
I2 Cu6B I6 127.38(15) . .
Cu6A Cu6B Cu5 37.95(16) . .
Cu1 Cu6B Cu5 124.92(18) . .
I2 Cu6B Cu5 63.58(11) . .
I6 Cu6B Cu5 120.5(2) . .
Cu6A Cu6B I4 68.86(19) . .
Cu1 Cu6B I4 62.39(9) . .
I2 Cu6B I4 114.38(13) . .
I6 Cu6B I4 111.68(15) . .
Cu5 Cu6B I4 63.54(12) . .
Cu6A Cu6B Cu4 148.3(2) . .
Cu1 Cu6B Cu4 101.8(2) . .
I2 Cu6B Cu4 58.94(11) . .
I6 Cu6B Cu4 107.18(15) . .
Cu5 Cu6B Cu4 120.02(13) . .
I4 Cu6B Cu4 129.27(19) . .
Cu6A Cu6B Cu3 139.6(3) . .
Cu1 Cu6B Cu3 67.23(12) . .
I2 Cu6B Cu3 107.21(16) . .
I6 Cu6B Cu3 57.02(8) . .
Cu5 Cu6B Cu3 167.40(15) . .
I4 Cu6B Cu3 129.02(15) . .
Cu4 Cu6B Cu3 54.90(10) . .
Cu5 Cu5 Cu6A 109.4(2) 2 .
Cu5 Cu5 I2 76.17(15) 2 2
Cu6A Cu5 I2 172.51(17) . 2
Cu5 Cu5 I3 71.33(7) 2 .
Cu6A Cu5 I3 72.89(11) . .
I2 Cu5 I3 114.15(10) 2 .
Cu5 Cu5 Cu6B 110.0(2) 2 .
Cu6A Cu5 Cu6B 24.24(12) . .
I2 Cu5 Cu6B 149.77(16) 2 .
I3 Cu5 Cu6B 95.50(14) . .
Cu5 Cu5 I2 66.94(15) 2 .
Cu6A Cu5 I2 71.13(10) . .
I2 Cu5 I2 107.57(11) 2 .
I3 Cu5 I2 109.56(10) . .
Cu6B Cu5 I2 53.57(10) . .
Cu5 Cu5 I4 169.1(2) 2 .
Cu6A Cu5 I4 61.91(10) . .
I2 Cu5 I4 111.92(11) 2 .
I3 Cu5 I4 110.01(11) . .
Cu6B Cu5 I4 59.35(9) . .
I2 Cu5 I4 103.00(8) . .
Cu5 Cu5 Cu6A 37.55(14) 2 2
Cu6A Cu5 Cu6A 127.39(16) . 2
I2 Cu5 Cu6A 60.08(7) 2 2
I3 Cu5 Cu6A 59.16(7) . 2
Cu6B Cu5 Cu6A 141.15(15) . 2
I2 Cu5 Cu6A 104.35(10) . 2
I4 Cu5 Cu6A 152.63(11) . 2
I8 Cu4 I5 105.14(4) . .
I8 Cu4 I2 114.64(4) . .
I5 Cu4 I2 103.78(4) . .
I8 Cu4 I7 115.56(4) . .
I5 Cu4 I7 114.32(4) . .
I2 Cu4 I7 103.05(4) . .
I8 Cu4 Cu3 60.14(3) . .
I5 Cu4 Cu3 147.92(5) . .
I2 Cu4 Cu3 108.28(4) . .
I7 Cu4 Cu3 59.27(3) . .
I8 Cu4 Cu2 112.65(4) . .
I5 Cu4 Cu2 58.34(3) . .
I2 Cu4 Cu2 132.44(4) . .
I7 Cu4 Cu2 59.23(3) . .
Cu3 Cu4 Cu2 98.94(4) . .
I8 Cu4 Cu6B 71.27(9) . .
I5 Cu4 Cu6B 142.66(8) . .
I2 Cu4 Cu6B 51.11(8) . .
I7 Cu4 Cu6B 99.59(8) . .
Cu3 Cu4 Cu6B 63.82(7) . .
Cu2 Cu4 Cu6B 158.49(8) . .
I5 Cu3 I7 111.57(4) 6 .
I5 Cu3 I6 112.22(4) 6 .
I7 Cu3 I6 105.99(3) . .
I5 Cu3 I8 100.15(3) 6 .
I7 Cu3 I8 113.83(4) . .
I6 Cu3 I8 113.26(4) . .
I5 Cu3 Cu4 137.83(5) 6 .
I7 Cu3 Cu4 59.23(3) . .
I6 Cu3 Cu4 109.73(4) . .
I8 Cu3 Cu4 58.31(3) . .
I5 Cu3 Cu2 57.35(3) 6 6
I7 Cu3 Cu2 146.26(4) . 6
I6 Cu3 Cu2 59.92(3) . 6
I8 Cu3 Cu2 99.83(4) . 6
Cu4 Cu3 Cu2 151.90(5) . 6
I5 Cu3 Cu6B 150.35(8) 6 .
I7 Cu3 Cu6B 97.89(7) . .
I6 Cu3 Cu6B 53.40(10) . .
I8 Cu3 Cu6B 69.52(10) . .
Cu4 Cu3 Cu6B 61.28(9) . .
Cu2 Cu3 Cu6B 96.02(8) 6 .
I5 Cu3 Cu1 105.26(4) 6 .
I7 Cu3 Cu1 143.04(4) . .
I6 Cu3 Cu1 61.00(3) . .
I8 Cu3 Cu1 54.72(3) . .
Cu4 Cu3 Cu1 91.09(4) . .
Cu2 Cu3 Cu1 60.86(4) 6 .
Cu6B Cu3 Cu1 45.69(7) . .
I1 Cu2 I5 118.39(4) . .
I1 Cu2 I7 107.06(4) . .
I5 Cu2 I7 113.52(4) . .
I1 Cu2 I6 106.59(4) . 6_554
I5 Cu2 I6 109.54(4) . 6_554
I7 Cu2 I6 99.98(3) . 6_554
I1 Cu2 Cu4 151.10(5) . .
I5 Cu2 Cu4 58.31(3) . .
I7 Cu2 Cu4 58.40(3) . .
I6 Cu2 Cu4 100.83(4) 6_554 .
I1 Cu2 Cu3 111.48(4) . 6_554
I5 Cu2 Cu3 57.37(3) . 6_554
I7 Cu2 Cu3 139.30(4) . 6_554
I6 Cu2 Cu3 56.95(3) 6_554 6_554
Cu4 Cu2 Cu3 90.97(4) . 6_554
I1 Cu2 Cu1 55.02(3) . 6_554
I5 Cu2 Cu1 106.18(4) . 6_554
I7 Cu2 Cu1 139.96(4) . 6_554
I6 Cu2 Cu1 60.54(3) 6_554 6_554
Cu4 Cu2 Cu1 152.30(5) . 6_554
Cu3 Cu2 Cu1 61.99(4) 6_554 6_554
Cu6B Cu1 I1 160.18(13) . 6
Cu6B Cu1 I8 81.78(15) . .
I1 Cu1 I8 111.74(4) 6 .
Cu6B Cu1 I4 66.60(11) . .
I1 Cu1 I4 118.91(5) 6 .
I8 Cu1 I4 108.82(4) . .
Cu6B Cu1 I6 57.63(11) . .
I1 Cu1 I6 103.24(4) 6 .
I8 Cu1 I6 108.56(4) . .
I4 Cu1 I6 104.79(4) . .
Cu6B Cu1 Cu2 109.85(10) . 6
I1 Cu1 Cu2 55.33(3) 6 6
I8 Cu1 Cu2 98.49(4) . 6
I4 Cu1 Cu2 151.20(5) . 6
I6 Cu1 Cu2 56.33(3) . 6
Cu6B Cu1 Cu6A 23.04(14) . .
I1 Cu1 Cu6A 142.90(6) 6 .
I8 Cu1 Cu6A 104.17(5) . .
I4 Cu1 Cu6A 53.90(5) . .
I6 Cu1 Cu6A 54.92(5) . .
Cu2 Cu1 Cu6A 111.21(6) 6 .
Cu6B Cu1 Cu3 67.08(12) . .
I1 Cu1 Cu3 107.35(4) 6 .
I8 Cu1 Cu3 56.73(3) . .
I4 Cu1 Cu3 133.02(5) . .
I6 Cu1 Cu3 54.08(3) . .
Cu2 Cu1 Cu3 57.15(3) 6 .
Cu6A Cu1 Cu3 84.45(6) . .
Cu1 I8 Cu4 101.88(4) . .
Cu1 I8 Cu3 68.56(4) . .
Cu4 I8 Cu3 61.55(3) . .
Cu4 I7 Cu3 61.50(3) . .
Cu4 I7 Cu2 62.37(3) . .
Cu3 I7 Cu2 102.60(3) . .
Cu6B I6 Cu3 69.58(14) . .
Cu6B I6 Cu6A 27.08(13) . .
Cu3 I6 Cu6A 96.46(5) . .
Cu6B I6 Cu2 109.15(12) . 6
Cu3 I6 Cu2 63.13(3) . 6
Cu6A I6 Cu2 127.38(5) . 6
Cu6B I6 Cu1 50.00(9) . .
Cu3 I6 Cu1 64.92(3) . .
Cu6A I6 Cu1 64.31(4) . .
Cu2 I6 Cu1 63.13(3) 6 .
Cu4 I5 Cu2 63.35(3) . .
Cu4 I5 Cu3 98.78(3) . 6_554
Cu2 I5 Cu3 65.28(3) . 6_554
Cu6A I4 Cu1 69.75(6) . .
Cu6A I4 Cu6B 26.80(12) . .
Cu1 I4 Cu6B 51.02(9) . .
Cu6A I4 Cu5 39.71(8) . .
Cu1 I4 Cu5 107.43(6) . .
Cu6B I4 Cu5 57.12(11) . .
Cu5 I3 Cu5 37.35(13) . 2
Cu5 I3 Cu6A 40.90(8) . .
Cu5 I3 Cu6A 65.55(8) 2 .
Cu5 I3 Cu6A 65.56(8) . 2
Cu5 I3 Cu6A 40.90(8) 2 2
Cu6A I3 Cu6A 103.76(9) . 2
Cu6B I2 Cu5 92.81(16) . 2
Cu6B I2 Cu4 69.95(14) . .
Cu5 I2 Cu4 162.24(7) 2 .
Cu6B I2 Cu5 62.85(14) . .
Cu5 I2 Cu5 36.89(13) 2 .
Cu4 I2 Cu5 129.70(7) . .
Cu6B I2 Cu6A 27.02(13) . .
Cu5 I2 Cu6A 65.91(8) 2 .
Cu4 I2 Cu6A 96.62(5) . .
Cu5 I2 Cu6A 40.09(8) . .
Cu1 I1 Cu2 69.65(4) 6_554 .
C1 N1 C5 121.9(7) . .
C1 N1 H1 119.1 . .
C5 N1 H1 119.1 . .
C7 C8 C9 117.8(7) . .
C7 C8 C13 120.7(7) . .
C9 C8 C13 121.5(6) . .
C8 C13 C12 111.1(6) . .
C8 C13 H13A 109.4 . .
C12 C13 H13A 109.4 . .
C8 C13 H13B 109.4 . .
C12 C13 H13B 109.4 . .
H13A C13 H13B 108.0 . .
C13 C12 C11 112.6(7) . .
C13 C12 H12A 109.1 . .
C11 C12 H12A 109.1 . .
C13 C12 H12B 109.1 . .
C11 C12 H12B 109.1 . .
H12A C12 H12B 107.8 . .
C4 C3 C2 115.7(7) . .
C4 C3 C11 122.9(8) . .
C2 C3 C11 121.4(8) . .
C10 C9 C8 119.7(7) . .
C10 C9 H9 120.1 . .
C8 C9 H9 120.1 . .
N2 C10 C9 119.1(8) . .
N2 C10 H10 120.4 . .
C9 C10 H10 120.4 . .
C6 C7 C8 120.4(8) . .
C6 C7 H7 119.8 . .
C8 C7 H7 119.8 . .
C5 C4 C3 121.8(7) . .
C5 C4 H4 119.1 . .
C3 C4 H4 119.1 . .
C6 N2 C10 122.3(7) . .
C6 N2 H2 118.9 . .
C10 N2 H2 118.9 . .
N1 C5 C4 119.4(7) . .
N1 C5 H5 120.3 . .
C4 C5 H5 120.3 . .
C3 C11 C12 113.7(6) . .
C3 C11 H11A 108.8 . .
C12 C11 H11A 108.8 . .
C3 C11 H11B 108.8 . .
C12 C11 H11B 108.8 . .
H11A C11 H11B 107.7 . .
C1 C2 C3 120.1(8) . .
C1 C2 H2A 119.9 . .
C3 C2 H2A 119.9 . .
N2 C6 C7 120.7(8) . .
N2 C6 H6 119.7 . .
C7 C6 H6 119.7 . .
N1 C1 C2 120.9(8) . .
N1 C1 H1A 119.6 . .
C2 C1 H1A 119.6 . .

loop_
_geom_bond_atom_site_label_1
_geom_bond_atom_site_label_2
_geom_bond_distance
_geom_bond_site_symmetry_2
Cu6A Cu6B 1.243(6) .
Cu6A Cu5 1.862(4) .
Cu6A I4 2.5714(18) .
Cu6A I6 2.711(2) .
Cu6A I3 2.718(2) .
Cu6A I2 2.7361(19) .
Cu6A Cu5 2.882(3) 2
Cu6A Cu1 2.986(2) .
Cu6B Cu1 2.324(4) .
Cu6B I2 2.422(3) .
Cu6B I6 2.562(4) .
Cu6B Cu5 2.678(5) .
Cu6B I4 2.744(4) .
Cu6B Cu4 2.923(6) .
Cu6B Cu3 2.991(5) .
Cu5 Cu5 1.666(6) 2
Cu5 I2 2.554(3) 2
Cu5 I3 2.602(3) .
Cu5 I2 2.696(3) .
Cu5 I4 2.855(3) .
Cu5 Cu6A 2.882(3) 2
Cu4 I8 2.6387(11) .
Cu4 I5 2.6400(11) .
Cu4 I2 2.6653(11) .
Cu4 I7 2.6662(10) .
Cu4 Cu3 2.7267(13) .
Cu4 Cu2 2.7731(14) .
Cu3 I5 2.6417(11) 6
Cu3 I7 2.6671(11) .
Cu3 I6 2.6773(11) .
Cu3 I8 2.6896(11) .
Cu3 Cu2 2.8493(14) 6
Cu3 Cu1 2.9943(16) .
Cu2 I1 2.5982(11) .
Cu2 I5 2.6409(11) .
Cu2 I7 2.6895(11) .
Cu2 I6 2.7638(11) 6_554
Cu2 Cu3 2.8493(14) 6_554
Cu2 Cu1 2.9623(15) 6_554
Cu1 I1 2.5888(12) 6
Cu1 I8 2.6260(12) .
Cu1 I4 2.6490(12) .
Cu1 I6 2.8914(14) .
Cu1 Cu2 2.9622(15) 6
I6 Cu2 2.7637(11) 6
I5 Cu3 2.6416(11) 6_554
I3 Cu5 2.602(3) 2
I3 Cu6A 2.718(2) 2
I2 Cu5 2.554(3) 2
I1 Cu1 2.5888(12) 6_554
N1 C1 1.299(11) .
N1 C5 1.328(10) .
N1 H1 0.8600 .
C8 C7 1.381(10) .
C8 C9 1.403(10) .
C8 C13 1.488(9) .
C13 C12 1.521(11) .
C13 H13A 0.9700 .
C13 H13B 0.9700 .
C12 C11 1.533(11) .
C12 H12A 0.9700 .
C12 H12B 0.9700 .
C3 C4 1.372(10) .
C3 C2 1.405(12) .
C3 C11 1.486(10) .
C9 C10 1.373(11) .
C9 H9 0.9300 .
C10 N2 1.364(12) .
C10 H10 0.9300 .
C7 C6 1.370(11) .
C7 H7 0.9300 .
C4 C5 1.367(11) .
C4 H4 0.9300 .
N2 C6 1.299(13) .
N2 H2 0.8600 .
C5 H5 0.9300 .
C11 H11A 0.9700 .
C11 H11B 0.9700 .
C2 C1 1.368(12) .
C2 H2A 0.9300 .
C6 H6 0.9300 .
C1 H1A 0.9300 .
